data_1511066
loop_
_publ_author_name
'Rundqvist, S.'

_publ_section_title
;
 Crystal structure of Ni3 B and Co3 B
;
_journal_name_full 'Acta Chemica Scandinavica (1-27,1973-42,1988)'
_journal_page_first 658
_journal_page_last 662
_journal_paper_doi 10.3891/acta.chem.scand.12-0658
_journal_volume 12
_journal_year 1958
_chemical_formula_sum 'B Co3'
_chemical_name_systematic 'Co3 B'
_space_group_IT_number 62
_symmetry_space_group_name_Hall '-P 2c 2ab'
_symmetry_space_group_name_H-M 'P b n m'
_cell_angle_alpha 90
_cell_angle_beta 90
_cell_angle_gamma 90
_cell_formula_units_Z 4
_cell_length_a 4.408
_cell_length_b 5.225
_cell_length_c 5.211
_cell_volume 120.019
_citation_journal_id_ASTM ACSAA4
_cod_data_source_file boron0-1_158.cif
_cod_data_source_block B1Co3
_cod_original_cell_volume 120.0187
_cod_original_sg_symbol_Hall '-P 2ac 2n (z,x,y)'
_cod_original_formula_sum 'B1 Co3'
_cod_database_code 1511066

loop_
_symmetry_equiv_pos_as_xyz
x,y,z
x+1/2,-y+1/2,-z
-x+1/2,y+1/2,-z+1/2
-x,-y,z+1/2
-x,-y,-z
-x-1/2,y-1/2,z
x-1/2,-y-1/2,z-1/2
x,y,-z-1/2

loop_
_atom_site_label
_atom_site_type_symbol
_atom_site_fract_x
_atom_site_fract_y
_atom_site_fract_z
_atom_site_occupancy
_atom_site_U_iso_or_equiv
B1 B 0.43 0.89 0.25 1 0.0
Co2 Co -0.134 0.028 0.25 1 0.0
Co1 Co 0.347 0.178 0.061 1 0.0
